data_4305045
loop_
_publ_author_name
'Sabine Strobel'
'Amitava Choudhury'
'Peter K. Dorhout'
'Christian Lipp'
'Thomas Schleid'

_publ_section_title
;
Rare-Earth Metal(III) Oxide Selenides M4O4Se[Se2] (M = La, Ce, Pr, Nd, Sm)
with Discrete Diselenide Units: Crystal Structures, Magnetic Frustration,
and Other Properties
;
_journal_name_full 'Inorganic Chemistry'
_journal_page_first 4936
_journal_page_last 4944
_journal_paper_doi 10.1021/ic800233c
_journal_volume 47
_journal_year 2008
_chemical_formula_sum 'O4 Pr4 Se3'
_chemical_formula_weight 864.52
_chemical_name_systematic
; 
 ? 
;
_space_group_IT_number 38
_symmetry_cell_setting orthorhombic
_symmetry_space_group_name_Hall 'A 2 -2'
_symmetry_space_group_name_H-M 'A m m 2'
_atom_sites_solution_hydrogens none
_atom_sites_solution_primary direct
_atom_sites_solution_secondary difmap
_audit_creation_method SHELXL-97
_cell_angle_alpha 90.00
_cell_angle_beta 90.00
_cell_angle_gamma 90.00
_cell_formula_units_Z 2
_cell_length_a 8.4992(6)
_cell_length_b 4.0278(3)
_cell_length_c 12.9257(9)
_cell_measurement_reflns_used 625
_cell_measurement_temperature 293(2)
_cell_measurement_theta_max 33.0
_cell_measurement_theta_min 2.8
_cell_volume 442.49(5)
_computing_cell_refinement 'STOE DIF4'
_computing_data_collection 'STOE DIF4'
_computing_data_reduction 'STOE REDU4'
_computing_structure_refinement 'SHELXL-97 (Sheldrick, 1997)'
_computing_structure_solution 'SHELXS-97 (Sheldrick, 1990)'
_diffrn_ambient_temperature 293(2)
_diffrn_measured_fraction_theta_full 0.919
_diffrn_measured_fraction_theta_max 0.919
_diffrn_measurement_device_type IPDS
_diffrn_measurement_method 'image plate'
_diffrn_radiation_monochromator graphite
_diffrn_radiation_source 'fine-focus sealed tube'
_diffrn_radiation_type MoK\a
_diffrn_radiation_wavelength 0.71069
_diffrn_reflns_av_R_equivalents 0.0662
_diffrn_reflns_av_sigmaI/netI 0.0385
_diffrn_reflns_limit_h_max 11
_diffrn_reflns_limit_h_min -11
_diffrn_reflns_limit_k_max 6
_diffrn_reflns_limit_k_min -6
_diffrn_reflns_limit_l_max 19
_diffrn_reflns_limit_l_min -19
_diffrn_reflns_number 4089
_diffrn_reflns_theta_full 32.79
_diffrn_reflns_theta_max 32.79
_diffrn_reflns_theta_min 3.96
_exptl_absorpt_coefficient_mu 33.926
_exptl_absorpt_correction_T_max 0.4104
_exptl_absorpt_correction_T_min 0.0630
_exptl_absorpt_correction_type numerical
_exptl_absorpt_process_details 'HABITUS, W. Herrendorf, Univ. Giessen, 1995'
_exptl_crystal_colour 'olive green'
_exptl_crystal_density_diffrn 6.489
_exptl_crystal_density_method 'not measured'
_exptl_crystal_description plate
_exptl_crystal_F_000 740
_exptl_crystal_size_max 0.10
_exptl_crystal_size_mid 0.08
_exptl_crystal_size_min 0.03
_refine_diff_density_max 2.245
_refine_diff_density_min -2.639
_refine_diff_density_rms 0.443
_refine_ls_abs_structure_details 'Flack H D (1983), Acta Cryst. A39, 876-881'
_refine_ls_abs_structure_Flack 0.22(4)
_refine_ls_extinction_coef 0.0058(3)
_refine_ls_extinction_expression Fc^*^=kFc[1+0.001xFc^2^\l^3^/sin(2\q)]^-1/4^
_refine_ls_extinction_method SHELXL
_refine_ls_goodness_of_fit_ref 1.042
_refine_ls_hydrogen_treatment none
_refine_ls_matrix_type full
_refine_ls_number_parameters 39
_refine_ls_number_reflns 906
_refine_ls_number_restraints 0
_refine_ls_restrained_S_all 1.042
_refine_ls_R_factor_all 0.0299
_refine_ls_R_factor_gt 0.0288
_refine_ls_shift/su_max 0.000
_refine_ls_shift/su_mean 0.000
_refine_ls_structure_factor_coef Fsqd
_refine_ls_weighting_details 'calc w=1/[\s^2^(Fo^2^)+(0.0433P)^2^+0.0000P] where P=(Fo^2^+2Fc^2^)/3'
_refine_ls_weighting_scheme calc
_refine_ls_wR_factor_gt 0.0643
_refine_ls_wR_factor_ref 0.0648
_reflns_number_gt 879
_reflns_number_total 906
_reflns_threshold_expression >2sigma(I)
_cod_data_source_file ic800233c-file013_3.cif
_cod_data_source_block pr4o4se3
_cod_depositor_comments
;
The following automatic conversions were performed:
'_exptl_absorpt_correction_type' value 'Numerical' changed to 'numerical'
according to '/home/saulius/struct/CIF-dictionaries/cif_core.dic'
dictionary named 'cif_core.dic' version 2.4.1 from 2010-06-29.

Automatic conversion script
Id: cif_fix_enum 1527 2010-12-29 10:47:43Z saulius 
;
_cod_database_code 4305045

loop_
_symmetry_equiv_pos_as_xyz
'x, y, z'
'-x, y, z'
'x, -y, z'
'-x, -y, z'
'x, y+1/2, z+1/2'
'-x, y+1/2, z+1/2'
'x, -y+1/2, z+1/2'
'-x, -y+1/2, z+1/2'

loop_
_atom_site_label
_atom_site_type_symbol
_atom_site_fract_x
_atom_site_fract_y
_atom_site_fract_z
_atom_site_U_iso_or_equiv
_atom_site_adp_type
_atom_site_occupancy
_atom_site_symmetry_multiplicity
_atom_site_calc_flag
_atom_site_refinement_flags
_atom_site_disorder_assembly
_atom_site_disorder_group
Pr1 Pr 0.0000 0.0000 0.0000 0.00578(18) Uani 1 4 d S . .
Pr2 Pr 0.5000 0.0000 0.01876(9) 0.00523(16) Uani 1 4 d S . .
Pr3 Pr 0.23640(7) 0.0000 0.68484(7) 0.00572(14) Uani 1 2 d S . .
Se1 Se 0.35502(17) 0.0000 0.35675(10) 0.0100(2) Uani 1 2 d S . .
Se2 Se 0.0000 0.0000 0.31076(12) 0.0087(3) Uani 1 4 d S . .
O1 O 0.2434(8) 0.0000 0.0893(7) 0.0076(17) Uani 1 2 d S . .
O2 O 0.0000 0.0000 0.5855(9) 0.0057(19) Uani 1 4 d S . .
O3 O 0.5000 0.0000 0.6175(10) 0.007(2) Uani 1 4 d S . .

loop_
_atom_site_aniso_label
_atom_site_aniso_U_11
_atom_site_aniso_U_22
_atom_site_aniso_U_33
_atom_site_aniso_U_23
_atom_site_aniso_U_13
_atom_site_aniso_U_12
Pr1 0.0088(4) 0.0030(2) 0.0055(3) 0.000 0.000 0.000
Pr2 0.0063(4) 0.0033(3) 0.0061(3) 0.000 0.000 0.000
Pr3 0.0065(3) 0.0037(2) 0.0069(2) 0.000 -0.0003(2) 0.000
Se1 0.0165(6) 0.0063(3) 0.0071(4) 0.000 -0.0027(3) 0.000
Se2 0.0116(7) 0.0083(4) 0.0064(6) 0.000 0.000 0.000
O1 0.011(5) 0.006(3) 0.008(3) 0.000 0.000(2) 0.000
O2 0.006(5) 0.006(3) 0.011(4) 0.000 0.000 0.000
O3 0.007(5) 0.006(4) 0.012(5) 0.000 0.000 0.000

loop_
_atom_type_symbol
_atom_type_description
_atom_type_scat_dispersion_real
_atom_type_scat_dispersion_imag
_atom_type_scat_source
Pr Pr -0.2180 2.8214 'International Tables Vol C Tables 4.2.6.8 and 6.1.1.4'
O O 0.0106 0.0060 'International Tables Vol C Tables 4.2.6.8 and 6.1.1.4'
Se Se -0.0929 2.2259 'International Tables Vol C Tables 4.2.6.8 and 6.1.1.4'

loop_
_geom_angle_atom_site_label_1
_geom_angle_atom_site_label_2
_geom_angle_atom_site_label_3
_geom_angle
_geom_angle_site_symmetry_1
_geom_angle_site_symmetry_3
_geom_angle_publ_flag
O2 Pr1 O2 122.5(5) 5_554 5_544 ?
O2 Pr1 O1 76.45(16) 5_554 . ?
O2 Pr1 O1 76.45(16) 5_544 . ?
O2 Pr1 O1 76.45(16) 5_554 2 ?
O2 Pr1 O1 76.45(16) 5_544 2 ?
O1 Pr1 O1 121.7(4) . 2 ?
O2 Pr1 Se2 158.2(3) 5_554 5_544 ?
O2 Pr1 Se2 79.3(3) 5_544 5_544 ?
O1 Pr1 Se2 112.10(16) . 5_544 ?
O1 Pr1 Se2 112.10(16) 2 5_544 ?
O2 Pr1 Se2 79.3(3) 5_554 5_554 ?
O2 Pr1 Se2 158.2(3) 5_544 5_554 ?
O1 Pr1 Se2 112.10(16) . 5_554 ?
O1 Pr1 Se2 112.10(16) 2 5_554 ?
Se2 Pr1 Se2 78.93(3) 5_544 5_554 ?
O2 Pr1 Pr3 38.32(12) 5_554 5_554 ?
O2 Pr1 Pr3 99.6(2) 5_544 5_554 ?
O1 Pr1 Pr3 38.22(10) . 5_554 ?
O1 Pr1 Pr3 99.14(18) 2 5_554 ?
Se2 Pr1 Pr3 147.253(9) 5_544 5_554 ?
Se2 Pr1 Pr3 98.739(16) 5_554 5_554 ?
O2 Pr1 Pr3 99.6(2) 5_554 5_544 ?
O2 Pr1 Pr3 38.32(12) 5_544 5_544 ?
O1 Pr1 Pr3 38.22(10) . 5_544 ?
O1 Pr1 Pr3 99.14(18) 2 5_544 ?
Se2 Pr1 Pr3 98.739(16) 5_544 5_544 ?
Se2 Pr1 Pr3 147.253(9) 5_554 5_544 ?
Pr3 Pr1 Pr3 65.654(15) 5_554 5_544 ?
O2 Pr1 Pr3 38.32(12) 5_554 6_554 ?
O2 Pr1 Pr3 99.6(2) 5_544 6_554 ?
O1 Pr1 Pr3 99.14(18) . 6_554 ?
O1 Pr1 Pr3 38.22(10) 2 6_554 ?
Se2 Pr1 Pr3 147.253(9) 5_544 6_554 ?
Se2 Pr1 Pr3 98.739(16) 5_554 6_554 ?
Pr3 Pr1 Pr3 65.481(17) 5_554 6_554 ?
Pr3 Pr1 Pr3 99.95(2) 5_544 6_554 ?
O2 Pr1 Pr3 99.6(2) 5_554 6_544 ?
O2 Pr1 Pr3 38.32(12) 5_544 6_544 ?
O1 Pr1 Pr3 99.14(18) . 6_544 ?
O1 Pr1 Pr3 38.22(10) 2 6_544 ?
Se2 Pr1 Pr3 98.739(16) 5_544 6_544 ?
Se2 Pr1 Pr3 147.253(9) 5_554 6_544 ?
Pr3 Pr1 Pr3 99.95(2) 5_554 6_544 ?
Pr3 Pr1 Pr3 65.481(17) 5_544 6_544 ?
Pr3 Pr1 Pr3 65.654(15) 6_554 6_544 ?
O2 Pr1 Pr1 28.7(3) 5_554 1_565 ?
O2 Pr1 Pr1 151.3(3) 5_544 1_565 ?
O1 Pr1 Pr1 90.0 . 1_565 ?
O1 Pr1 Pr1 90.0 2 1_565 ?
Se2 Pr1 Pr1 129.465(17) 5_544 1_565 ?
Se2 Pr1 Pr1 50.535(17) 5_554 1_565 ?
Pr3 Pr1 Pr1 57.173(7) 5_554 1_565 ?
Pr3 Pr1 Pr1 122.827(7) 5_544 1_565 ?
Pr3 Pr1 Pr1 57.173(7) 6_554 1_565 ?
Pr3 Pr1 Pr1 122.827(7) 6_544 1_565 ?
O2 Pr1 Pr1 151.3(3) 5_554 1_545 ?
O2 Pr1 Pr1 28.7(3) 5_544 1_545 ?
O1 Pr1 Pr1 90.0 . 1_545 ?
O1 Pr1 Pr1 90.0 2 1_545 ?
Se2 Pr1 Pr1 50.535(17) 5_544 1_545 ?
Se2 Pr1 Pr1 129.465(17) 5_554 1_545 ?
Pr3 Pr1 Pr1 122.827(7) 5_554 1_545 ?
Pr3 Pr1 Pr1 57.173(7) 5_544 1_545 ?
Pr3 Pr1 Pr1 122.827(7) 6_554 1_545 ?
Pr3 Pr1 Pr1 57.173(7) 6_544 1_545 ?
Pr1 Pr1 Pr1 180.0 1_565 1_545 ?
O1 Pr2 O1 134.6(4) . 2_655 ?
O1 Pr2 O3 78.08(17) . 5_554 ?
O1 Pr2 O3 78.08(17) 2_655 5_554 ?
O1 Pr2 O3 78.08(17) . 5_544 ?
O1 Pr2 O3 78.08(17) 2_655 5_544 ?
O3 Pr2 O3 115.3(5) 5_554 5_544 ?
O1 Pr2 Se1 84.02(17) . 5_544 ?
O1 Pr2 Se1 128.04(13) 2_655 5_544 ?
O3 Pr2 Se1 153.41(12) 5_554 5_544 ?
O3 Pr2 Se1 79.4(2) 5_544 5_544 ?
O1 Pr2 Se1 128.04(13) . 6_644 ?
O1 Pr2 Se1 84.02(17) 2_655 6_644 ?
O3 Pr2 Se1 153.41(12) 5_554 6_644 ?
O3 Pr2 Se1 79.4(2) 5_544 6_644 ?
Se1 Pr2 Se1 45.97(5) 5_544 6_644 ?
O1 Pr2 Se1 128.04(13) . 6_654 ?
O1 Pr2 Se1 84.02(17) 2_655 6_654 ?
O3 Pr2 Se1 79.4(2) 5_554 6_654 ?
O3 Pr2 Se1 153.41(12) 5_544 6_654 ?
Se1 Pr2 Se1 96.85(4) 5_544 6_654 ?
Se1 Pr2 Se1 79.31(3) 6_644 6_654 ?
O1 Pr2 Se1 84.02(17) . 5_554 ?
O1 Pr2 Se1 128.04(13) 2_655 5_554 ?
O3 Pr2 Se1 79.4(2) 5_554 5_554 ?
O3 Pr2 Se1 153.41(12) 5_544 5_554 ?
Se1 Pr2 Se1 79.31(3) 5_544 5_554 ?
Se1 Pr2 Se1 96.85(4) 6_644 5_554 ?
Se1 Pr2 Se1 45.97(5) 6_654 5_554 ?
O1 Pr2 Pr3 109.56(18) . 6_654 ?
O1 Pr2 Pr3 38.49(11) 2_655 6_654 ?
O3 Pr2 Pr3 39.60(8) 5_554 6_654 ?
O3 Pr2 Pr3 98.6(2) 5_544 6_654 ?
Se1 Pr2 Pr3 165.69(3) 5_544 6_654 ?
Se1 Pr2 Pr3 119.74(3) 6_644 6_654 ?
Se1 Pr2 Pr3 78.53(2) 6_654 6_654 ?
Se1 Pr2 Pr3 105.911(18) 5_554 6_654 ?
O1 Pr2 Pr3 38.49(11) . 5_544 ?
O1 Pr2 Pr3 109.56(18) 2_655 5_544 ?
O3 Pr2 Pr3 98.6(2) 5_554 5_544 ?
O3 Pr2 Pr3 39.60(8) 5_544 5_544 ?
Se1 Pr2 Pr3 78.53(2) 5_544 5_544 ?
Se1 Pr2 Pr3 105.911(18) 6_644 5_544 ?
Se1 Pr2 Pr3 165.69(3) 6_654 5_544 ?
Se1 Pr2 Pr3 119.74(3) 5_554 5_544 ?
Pr3 Pr2 Pr3 109.05(2) 6_654 5_544 ?
O1 Pr2 Pr3 109.56(18) . 6_644 ?
O1 Pr2 Pr3 38.49(11) 2_655 6_644 ?
O3 Pr2 Pr3 98.6(2) 5_554 6_644 ?
O3 Pr2 Pr3 39.60(8) 5_544 6_644 ?
Se1 Pr2 Pr3 105.911(18) 5_544 6_644 ?
Se1 Pr2 Pr3 78.53(2) 6_644 6_644 ?
Se1 Pr2 Pr3 119.74(3) 6_654 6_644 ?
Se1 Pr2 Pr3 165.69(3) 5_554 6_644 ?
Pr3 Pr2 Pr3 65.971(13) 6_654 6_644 ?
Pr3 Pr2 Pr3 74.553(18) 5_544 6_644 ?
O1 Pr2 Pr3 38.49(11) . 5_554 ?
O1 Pr2 Pr3 109.56(18) 2_655 5_554 ?
O3 Pr2 Pr3 39.60(8) 5_554 5_554 ?
O3 Pr2 Pr3 98.6(2) 5_544 5_554 ?
Se1 Pr2 Pr3 119.74(3) 5_544 5_554 ?
Se1 Pr2 Pr3 165.69(3) 6_644 5_554 ?
Se1 Pr2 Pr3 105.911(18) 6_654 5_554 ?
Se1 Pr2 Pr3 78.53(2) 5_554 5_554 ?
Pr3 Pr2 Pr3 74.553(18) 6_654 5_554 ?
Pr3 Pr2 Pr3 65.971(13) 5_544 5_554 ?
Pr3 Pr2 Pr3 109.05(2) 6_644 5_554 ?
O1 Pr3 O1 116.9(4) 5_545 5 ?
O1 Pr3 O2 74.9(2) 5_545 . ?
O1 Pr3 O2 74.9(2) 5 . ?
O1 Pr3 O3 77.7(2) 5_545 . ?
O1 Pr3 O3 77.7(2) 5 . ?
O2 Pr3 O3 126.2(4) . . ?
O1 Pr3 Se1 154.34(18) 5_545 5 ?
O1 Pr3 Se1 79.4(2) 5 5 ?
O2 Pr3 Se1 130.30(13) . 5 ?
O3 Pr3 Se1 87.6(2) . 5 ?
O1 Pr3 Se1 79.4(2) 5_545 5_545 ?
O1 Pr3 Se1 154.34(18) 5 5_545 ?
O2 Pr3 Se1 130.30(13) . 5_545 ?
O3 Pr3 Se1 87.6(2) . 5_545 ?
Se1 Pr3 Se1 79.07(3) 5 5_545 ?
O1 Pr3 Se2 143.00(17) 5_545 5 ?
O1 Pr3 Se2 75.60(19) 5 5 ?
O2 Pr3 Se2 75.58(18) . 5 ?
O3 Pr3 Se2 138.70(10) . 5 ?
Se1 Pr3 Se2 57.01(3) 5 5 ?
Se1 Pr3 Se2 103.75(3) 5_545 5 ?
O1 Pr3 Se2 75.60(19) 5_545 5_545 ?
O1 Pr3 Se2 143.00(17) 5 5_545 ?
O2 Pr3 Se2 75.58(18) . 5_545 ?
O3 Pr3 Se2 138.70(10) . 5_545 ?
Se1 Pr3 Se2 103.75(3) 5 5_545 ?
Se1 Pr3 Se2 57.01(3) 5_545 5_545 ?
Se2 Pr3 Se2 75.83(2) 5 5_545 ?
O1 Pr3 Pr2 38.51(17) 5_545 5_545 ?
O1 Pr3 Pr2 98.36(18) 5 5_545 ?
O2 Pr3 Pr2 101.40(19) . 5_545 ?
O3 Pr3 Pr2 39.22(14) . 5_545 ?
Se1 Pr3 Pr2 124.13(3) 5 5_545 ?
Se1 Pr3 Pr2 82.42(2) 5_545 5_545 ?
Se2 Pr3 Pr2 173.73(2) 5 5_545 ?
Se2 Pr3 Pr2 108.962(12) 5_545 5_545 ?
O1 Pr3 Pr2 98.36(19) 5_545 5 ?
O1 Pr3 Pr2 38.51(17) 5 5 ?
O2 Pr3 Pr2 101.40(19) . 5 ?
O3 Pr3 Pr2 39.22(14) . 5 ?
Se1 Pr3 Pr2 82.42(2) 5 5 ?
Se1 Pr3 Pr2 124.13(3) 5_545 5 ?
Se2 Pr3 Pr2 108.962(13) 5 5 ?
Se2 Pr3 Pr2 173.73(2) 5_545 5 ?
Pr2 Pr3 Pr2 65.971(13) 5_545 5 ?
O1 Pr3 Pr1 38.34(17) 5_545 5_545 ?
O1 Pr3 Pr1 98.03(19) 5 5_545 ?
O2 Pr3 Pr1 36.67(10) . 5_545 ?
O3 Pr3 Pr1 105.7(2) . 5_545 ?
Se1 Pr3 Pr1 165.72(3) 5 5_545 ?
Se1 Pr3 Pr1 106.198(19) 5_545 5_545 ?
Se2 Pr3 Pr1 108.718(19) 5 5_545 ?
Se2 Pr3 Pr1 69.80(2) 5_545 5_545 ?
Pr2 Pr3 Pr1 70.074(10) 5_545 5_545 ?
Pr2 Pr3 Pr1 104.446(16) 5 5_545 ?
O1 Pr3 Pr1 98.03(19) 5_545 5 ?
O1 Pr3 Pr1 38.34(17) 5 5 ?
O2 Pr3 Pr1 36.67(10) . 5 ?
O3 Pr3 Pr1 105.7(2) . 5 ?
Se1 Pr3 Pr1 106.198(19) 5 5 ?
Se1 Pr3 Pr1 165.72(3) 5_545 5 ?
Se2 Pr3 Pr1 69.80(2) 5 5 ?
Se2 Pr3 Pr1 108.718(19) 5_545 5 ?
Pr2 Pr3 Pr1 104.446(16) 5_545 5 ?
Pr2 Pr3 Pr1 70.074(10) 5 5 ?
Pr1 Pr3 Pr1 65.654(15) 5_545 5 ?
Se1 Se1 Pr2 67.02(2) 2_655 5 ?
Se1 Se1 Pr2 67.02(2) 2_655 5_545 ?
Pr2 Se1 Pr2 79.31(3) 5 5_545 ?
Se1 Se1 Pr3 108.58(3) 2_655 5_544 ?
Pr2 Se1 Pr3 175.32(5) 5 5_544 ?
Pr2 Se1 Pr3 100.618(10) 5_545 5_544 ?
Se1 Se1 Pr3 108.58(3) 2_655 5_554 ?
Pr2 Se1 Pr3 100.618(10) 5 5_554 ?
Pr2 Se1 Pr3 175.32(5) 5_545 5_554 ?
Pr3 Se1 Pr3 79.07(3) 5_544 5_554 ?
Pr1 Se2 Pr1 78.93(3) 5 5_545 ?
Pr1 Se2 Pr3 140.71(2) 5 6_544 ?
Pr1 Se2 Pr3 89.588(13) 5_545 6_544 ?
Pr1 Se2 Pr3 89.588(13) 5 5_554 ?
Pr1 Se2 Pr3 140.71(2) 5_545 5_554 ?
Pr3 Se2 Pr3 120.45(5) 6_544 5_554 ?
Pr1 Se2 Pr3 140.71(2) 5 5_544 ?
Pr1 Se2 Pr3 89.588(13) 5_545 5_544 ?
Pr3 Se2 Pr3 75.62(3) 6_544 5_544 ?
Pr3 Se2 Pr3 75.83(2) 5_554 5_544 ?
Pr1 Se2 Pr3 89.588(13) 5 6_554 ?
Pr1 Se2 Pr3 140.71(2) 5_545 6_554 ?
Pr3 Se2 Pr3 75.83(2) 6_544 6_554 ?
Pr3 Se2 Pr3 75.62(3) 5_554 6_554 ?
Pr3 Se2 Pr3 120.45(5) 5_544 6_554 ?
Pr3 O1 Pr3 116.9(4) 5_554 5_544 ?
Pr3 O1 Pr2 103.00(19) 5_554 . ?
Pr3 O1 Pr2 103.00(19) 5_544 . ?
Pr3 O1 Pr1 103.44(19) 5_554 . ?
Pr3 O1 Pr1 103.44(19) 5_544 . ?
Pr2 O1 Pr1 128.1(4) . . ?
Pr1 O2 Pr1 122.5(5) 5_545 5 ?
Pr1 O2 Pr3 105.01(3) 5_545 2 ?
Pr1 O2 Pr3 105.01(3) 5 2 ?
Pr1 O2 Pr3 105.01(3) 5_545 . ?
Pr1 O2 Pr3 105.01(3) 5 . ?
Pr3 O2 Pr3 114.8(5) 2 . ?
Pr2 O3 Pr2 115.3(5) 5_545 5 ?
Pr2 O3 Pr3 101.18(6) 5_545 . ?
Pr2 O3 Pr3 101.18(6) 5 . ?
Pr2 O3 Pr3 101.18(6) 5_545 2_655 ?
Pr2 O3 Pr3 101.18(6) 5 2_655 ?
Pr3 O3 Pr3 137.5(6) . 2_655 ?

loop_
_geom_bond_atom_site_label_1
_geom_bond_atom_site_label_2
_geom_bond_distance
_geom_bond_site_symmetry_2
_geom_bond_publ_flag
Pr1 O2 2.297(6) 5_554 ?
Pr1 O2 2.297(6) 5_544 ?
Pr1 O1 2.369(8) . ?
Pr1 O1 2.369(8) 2 ?
Pr1 Se2 3.1685(12) 5_544 ?
Pr1 Se2 3.1685(12) 5_554 ?
Pr1 Pr3 3.7150(7) 5_554 ?
Pr1 Pr3 3.7150(7) 5_544 ?
Pr1 Pr3 3.7150(7) 6_554 ?
Pr1 Pr3 3.7150(7) 6_544 ?
Pr1 Pr1 4.0278(3) 1_565 ?
Pr1 Pr1 4.0278(3) 1_545 ?
Pr2 O1 2.364(7) . ?
Pr2 O1 2.364(7) 2_655 ?
Pr2 O3 2.384(7) 5_554 ?
Pr2 O3 2.384(7) 5_544 ?
Pr2 Se1 3.1559(11) 5_544 ?
Pr2 Se1 3.1559(11) 6_644 ?
Pr2 Se1 3.1559(11) 6_654 ?
Pr2 Se1 3.1559(11) 5_554 ?
Pr2 Pr3 3.6991(6) 6_654 ?
Pr2 Pr3 3.6991(6) 5_544 ?
Pr2 Pr3 3.6991(6) 6_644 ?
Pr2 Pr3 3.6991(6) 5_554 ?
Pr3 O1 2.363(5) 5_545 ?
Pr3 O1 2.363(5) 5 ?
Pr3 O2 2.385(6) . ?
Pr3 O3 2.404(5) . ?
Pr3 Se1 3.1638(11) 5 ?
Pr3 Se1 3.1638(11) 5_545 ?
Pr3 Se2 3.2774(9) 5 ?
Pr3 Se2 3.2774(9) 5_545 ?
Pr3 Pr2 3.6991(6) 5_545 ?
Pr3 Pr2 3.6991(6) 5 ?
Pr3 Pr1 3.7150(7) 5_545 ?
Pr3 Pr1 3.7150(7) 5 ?
Se1 Se1 2.464(3) 2_655 ?
Se1 Pr2 3.1559(11) 5 ?
Se1 Pr2 3.1559(11) 5_545 ?
Se1 Pr3 3.1638(11) 5_544 ?
Se1 Pr3 3.1638(11) 5_554 ?
Se2 Pr1 3.1685(12) 5 ?
Se2 Pr1 3.1685(12) 5_545 ?
Se2 Pr3 3.2774(9) 6_544 ?
Se2 Pr3 3.2774(9) 5_554 ?
Se2 Pr3 3.2774(9) 5_544 ?
Se2 Pr3 3.2774(9) 6_554 ?
O1 Pr3 2.363(5) 5_554 ?
O1 Pr3 2.363(5) 5_544 ?
O2 Pr1 2.297(6) 5_545 ?
O2 Pr1 2.297(6) 5 ?
O2 Pr3 2.385(6) 2 ?
O3 Pr2 2.384(7) 5_545 ?
O3 Pr2 2.384(7) 5 ?
O3 Pr3 2.404(5) 2_655 ?
